data_4109775
loop_
_publ_author_name
'Sang Yeul Lee'
'Ryan C. Clark'
'Dale L. Boger'

_publ_section_title
;
 Total Synthesis, Stereochemical Reassignment, and Absolute Configuration
 of Chlorofusin
;
_journal_name_full 'Journal of the American Chemical Society'
_journal_page_first 9860
_journal_page_last 9861
_journal_paper_doi 10.1021/ja073264v
_journal_volume 129
_journal_year 2007
_chemical_formula_sum 'C22 H22 Cl N O6'
_chemical_formula_weight 431.86
_chemical_name_systematic
; 
 ? 
;
_space_group_IT_number 2
_symmetry_cell_setting triclinic
_symmetry_space_group_name_Hall '-P 1'
_symmetry_space_group_name_H-M 'P -1'
_atom_sites_solution_hydrogens geom
_atom_sites_solution_primary direct
_atom_sites_solution_secondary difmap
_audit_creation_method SHELXL-97
_cell_angle_alpha 99.22(3)
_cell_angle_beta 94.76(3)
_cell_angle_gamma 93.14(3)
_cell_formula_units_Z 2
_cell_length_a 7.5319(15)
_cell_length_b 11.179(2)
_cell_length_c 12.639(3)
_cell_measurement_reflns_used 2805
_cell_measurement_temperature 296(2)
_cell_measurement_theta_max 26.69
_cell_measurement_theta_min 2.67
_cell_volume 1044.3(4)
_computing_cell_refinement 'Bruker SAINT+'
_computing_data_collection 'Bruker SMART'
_computing_data_reduction 'Bruker SAINT+'
_computing_molecular_graphics 'Bruker SHELXTL'
_computing_publication_material 'Bruker SHELXTL'
_computing_structure_refinement 'SHELXL-97 (Sheldrick, 1997)'
_computing_structure_solution 'SHELXS-97 (Sheldrick, 1997)'
_diffrn_ambient_temperature 296(2)
_diffrn_measured_fraction_theta_full 0.997
_diffrn_measured_fraction_theta_max 0.997
_diffrn_measurement_device_type 'CCD area detector'
_diffrn_measurement_method 'phi and omega scans'
_diffrn_radiation_monochromator graphite
_diffrn_radiation_source 'normal-focus sealed tube'
_diffrn_radiation_type MoK\a
_diffrn_radiation_wavelength 0.71073
_diffrn_reflns_av_R_equivalents 0.0279
_diffrn_reflns_av_sigmaI/netI 0.0435
_diffrn_reflns_limit_h_max 8
_diffrn_reflns_limit_h_min -8
_diffrn_reflns_limit_k_max 13
_diffrn_reflns_limit_k_min -13
_diffrn_reflns_limit_l_max 14
_diffrn_reflns_limit_l_min -15
_diffrn_reflns_number 7788
_diffrn_reflns_theta_full 24.99
_diffrn_reflns_theta_max 24.99
_diffrn_reflns_theta_min 1.64
_diffrn_standards_decay_% 1
_exptl_absorpt_coefficient_mu 0.222
_exptl_absorpt_correction_T_max 0.9549
_exptl_absorpt_correction_T_min 0.9323
_exptl_absorpt_correction_type multi-scan
_exptl_absorpt_process_details 'SADABS (Sheldrick, 1999)'
_exptl_crystal_colour Colorless
_exptl_crystal_density_diffrn 1.373
_exptl_crystal_density_meas 0
_exptl_crystal_description Parallelepiped
_exptl_crystal_F_000 452
_exptl_crystal_size_max 0.32
_exptl_crystal_size_mid 0.28
_exptl_crystal_size_min 0.21
_refine_diff_density_max 0.266
_refine_diff_density_min -0.216
_refine_diff_density_rms 0.044
_refine_ls_extinction_method none
_refine_ls_goodness_of_fit_ref 1.071
_refine_ls_hydrogen_treatment constr
_refine_ls_matrix_type full
_refine_ls_number_parameters 274
_refine_ls_number_reflns 3655
_refine_ls_number_restraints 0
_refine_ls_restrained_S_all 1.071
_refine_ls_R_factor_all 0.0883
_refine_ls_R_factor_gt 0.0629
_refine_ls_shift/su_max 0.016
_refine_ls_shift/su_mean 0.001
_refine_ls_structure_factor_coef Fsqd
_refine_ls_weighting_details 'calc w=1/[\s^2^(Fo^2^)+(0.0700P)^2^+0.2000P] where P=(Fo^2^+2Fc^2^)/3'
_refine_ls_weighting_scheme calc
_refine_ls_wR_factor_gt 0.1419
_refine_ls_wR_factor_ref 0.1554
_reflns_number_gt 2619
_reflns_number_total 3655
_reflns_threshold_expression >2sigma(I)
_cod_data_source_file ja073264vrom20070508_124810.cif
_cod_data_source_block sand
_cod_database_code 4109775

loop_
_symmetry_equiv_pos_as_xyz
'x, y, z'
'-x, -y, -z'

loop_
_atom_site_label
_atom_site_type_symbol
_atom_site_fract_x
_atom_site_fract_y
_atom_site_fract_z
_atom_site_U_iso_or_equiv
_atom_site_adp_type
_atom_site_occupancy
_atom_site_symmetry_multiplicity
_atom_site_calc_flag
_atom_site_refinement_flags
Cl1 Cl 0.25571(13) 0.92468(8) 0.91603(7) 0.0735(3) Uani 1 1 d .
O1 O 0.0823(4) 0.9434(3) 0.7055(2) 0.1087(11) Uani 1 1 d .
O2 O 0.0755(3) 0.7834(2) 0.51571(17) 0.0598(6) Uani 1 1 d .
O3 O -0.0388(4) 0.6625(3) 0.6208(2) 0.0910(9) Uani 1 1 d .
O4 O 0.3222(3) 0.6135(2) 0.50420(17) 0.0708(7) Uani 1 1 d .
O5 O 0.3415(3) 0.6015(2) 0.90348(17) 0.0627(6) Uani 1 1 d .
H5 H 0.3781 0.5708 0.9551 0.094 Uiso 1 1 calc R
O6 O 0.6966(3) 0.57928(18) 0.95700(15) 0.0555(6) Uani 1 1 d .
N1 N 0.6449(3) 0.5587(2) 0.76992(19) 0.0468(6) Uani 1 1 d .
C1 C 0.2893(4) 0.8359(3) 0.7945(2) 0.0509(8) Uani 1 1 d .
C2 C 0.1897(5) 0.8668(3) 0.7003(3) 0.0624(9) Uani 1 1 d .
C3 C 0.2333(4) 0.8022(3) 0.5893(2) 0.0524(8) Uani 1 1 d .
C4 C 0.3245(4) 0.6833(3) 0.5894(2) 0.0485(7) Uani 1 1 d .
C5 C 0.4202(4) 0.6674(2) 0.6889(2) 0.0455(7) Uani 1 1 d .
C6 C 0.3919(4) 0.7405(2) 0.7887(2) 0.0461(7) Uani 1 1 d .
C7 C 0.4688(4) 0.6932(3) 0.8870(2) 0.0506(8) Uani 1 1 d .
H7 H 0.4793 0.7589 0.9492 0.061 Uiso 1 1 calc R
C8 C 0.6523(4) 0.6444(3) 0.8719(2) 0.0478(7) Uani 1 1 d .
C9 C 0.5406(4) 0.5784(3) 0.6866(2) 0.0466(7) Uani 1 1 d .
H9 H 0.5486 0.5284 0.6211 0.056 Uiso 1 1 calc R
C10 C 0.8486(5) 0.6403(3) 1.0244(3) 0.0680(10) Uani 1 1 d .
H10A H 0.8230 0.6527 1.0992 0.082 Uiso 1 1 calc R
H10B H 0.9510 0.5916 1.0174 0.082 Uiso 1 1 calc R
C11 C 0.8860(7) 0.7546(4) 0.9912(4) 0.1073(16) Uani 1 1 d .
H11A H 1.0138 0.7717 0.9924 0.129 Uiso 1 1 calc R
H11B H 0.8385 0.8193 1.0391 0.129 Uiso 1 1 calc R
C12 C 0.7993(4) 0.7460(3) 0.8799(2) 0.0604(9) Uani 1 1 d .
H12A H 0.8838 0.7255 0.8271 0.073 Uiso 1 1 calc R
H12B H 0.7494 0.8219 0.8694 0.073 Uiso 1 1 calc R
C13 C 0.3586(5) 0.8891(3) 0.5447(3) 0.0730(10) Uani 1 1 d .
H13A H 0.3858 0.8525 0.4745 0.110 Uiso 1 1 calc R
H13B H 0.4669 0.9065 0.5917 0.110 Uiso 1 1 calc R
H13C H 0.3021 0.9632 0.5399 0.110 Uiso 1 1 calc R
C14 C -0.0530(5) 0.7069(4) 0.5404(3) 0.0728(10) Uani 1 1 d .
C15 C -0.2080(5) 0.6864(5) 0.4565(4) 0.1118(17) Uani 1 1 d .
H15A H -0.1904 0.6175 0.4033 0.168 Uiso 1 1 calc R
H15B H -0.2177 0.7571 0.4227 0.168 Uiso 1 1 calc R
H15C H -0.3156 0.6714 0.4894 0.168 Uiso 1 1 calc R
C16 C 0.7777(4) 0.4680(3) 0.7556(2) 0.0519(8) Uani 1 1 d .
H16A H 0.8809 0.4951 0.8067 0.062 Uiso 1 1 calc R
H16B H 0.8165 0.4640 0.6839 0.062 Uiso 1 1 calc R
C17 C 0.7134(4) 0.3422(3) 0.7701(2) 0.0486(7) Uani 1 1 d .
C18 C 0.8301(5) 0.2519(3) 0.7592(3) 0.0659(9) Uani 1 1 d .
H18 H 0.9465 0.2701 0.7444 0.079 Uiso 1 1 calc R
C19 C 0.7774(6) 0.1341(3) 0.7701(3) 0.0789(11) Uani 1 1 d .
H19 H 0.8590 0.0745 0.7644 0.095 Uiso 1 1 calc R
C20 C 0.6063(6) 0.1056(3) 0.7891(3) 0.0783(11) Uani 1 1 d .
H20 H 0.5707 0.0266 0.7965 0.094 Uiso 1 1 calc R
C21 C 0.4881(6) 0.1930(3) 0.7973(3) 0.0807(11) Uani 1 1 d .
H21 H 0.3704 0.1735 0.8089 0.097 Uiso 1 1 calc R
C22 C 0.5415(5) 0.3108(3) 0.7886(3) 0.0659(9) Uani 1 1 d .
H22 H 0.4593 0.3701 0.7955 0.079 Uiso 1 1 calc R

loop_
_atom_site_aniso_label
_atom_site_aniso_U_11
_atom_site_aniso_U_22
_atom_site_aniso_U_33
_atom_site_aniso_U_23
_atom_site_aniso_U_13
_atom_site_aniso_U_12
Cl1 0.1007(7) 0.0561(5) 0.0634(6) -0.0059(4) 0.0322(5) 0.0123(5)
O1 0.138(3) 0.109(2) 0.089(2) 0.0141(17) 0.0216(19) 0.082(2)
O2 0.0545(13) 0.0709(15) 0.0613(14) 0.0271(11) 0.0099(11) 0.0139(11)
O3 0.0813(18) 0.122(2) 0.0773(19) 0.0442(17) 0.0119(15) -0.0129(16)
O4 0.0875(17) 0.0785(16) 0.0433(13) -0.0041(12) -0.0031(12) 0.0334(13)
O5 0.0641(14) 0.0748(15) 0.0568(15) 0.0306(11) 0.0124(11) 0.0024(12)
O6 0.0664(14) 0.0578(13) 0.0423(12) 0.0168(10) -0.0039(10) -0.0069(10)
N1 0.0562(15) 0.0445(14) 0.0414(14) 0.0089(11) 0.0056(12) 0.0112(11)
C1 0.064(2) 0.0387(16) 0.0514(19) 0.0052(13) 0.0189(16) 0.0032(14)
C2 0.074(2) 0.051(2) 0.068(2) 0.0144(16) 0.0221(19) 0.0198(17)
C3 0.0556(19) 0.0544(19) 0.0502(19) 0.0153(14) 0.0060(15) 0.0088(15)
C4 0.0533(18) 0.0495(17) 0.0442(18) 0.0075(14) 0.0096(14) 0.0098(14)
C5 0.0562(18) 0.0431(16) 0.0382(16) 0.0063(12) 0.0057(13) 0.0105(14)
C6 0.0568(18) 0.0399(16) 0.0424(17) 0.0068(13) 0.0114(14) -0.0007(14)
C7 0.0636(19) 0.0506(18) 0.0379(16) 0.0065(13) 0.0118(14) -0.0019(15)
C8 0.0600(19) 0.0500(17) 0.0333(15) 0.0091(13) 0.0030(13) -0.0012(14)
C9 0.0568(18) 0.0441(17) 0.0389(16) 0.0048(13) 0.0078(14) 0.0046(14)
C10 0.069(2) 0.081(3) 0.050(2) 0.0107(18) -0.0069(17) -0.0032(19)
C11 0.114(3) 0.101(3) 0.102(3) 0.045(3) -0.033(3) -0.049(3)
C12 0.072(2) 0.059(2) 0.051(2) 0.0131(15) 0.0089(17) -0.0069(17)
C13 0.085(3) 0.071(2) 0.069(2) 0.0268(18) 0.013(2) -0.0031(19)
C14 0.053(2) 0.097(3) 0.073(3) 0.023(2) 0.0160(19) 0.006(2)
C15 0.063(3) 0.174(5) 0.100(3) 0.042(3) -0.006(2) -0.012(3)
C16 0.0500(17) 0.0595(19) 0.0472(18) 0.0101(14) 0.0050(14) 0.0097(15)
C17 0.0567(19) 0.0530(18) 0.0346(16) 0.0037(13) -0.0009(14) 0.0097(15)
C18 0.059(2) 0.063(2) 0.073(2) 0.0053(17) -0.0023(18) 0.0149(18)
C19 0.099(3) 0.055(2) 0.080(3) 0.0036(19) -0.008(2) 0.027(2)
C20 0.110(3) 0.048(2) 0.074(3) 0.0054(18) 0.008(2) 0.002(2)
C21 0.092(3) 0.061(2) 0.092(3) 0.011(2) 0.032(2) -0.002(2)
C22 0.071(2) 0.051(2) 0.080(2) 0.0109(17) 0.0250(19) 0.0116(17)

loop_
_atom_type_symbol
_atom_type_description
_atom_type_scat_dispersion_real
_atom_type_scat_dispersion_imag
_atom_type_scat_source
C C 0.0033 0.0016 'International Tables Vol C Tables 4.2.6.8 and 6.1.1.4'
H H 0.0000 0.0000 'International Tables Vol C Tables 4.2.6.8 and 6.1.1.4'
N N 0.0061 0.0033 'International Tables Vol C Tables 4.2.6.8 and 6.1.1.4'
O O 0.0106 0.0060 'International Tables Vol C Tables 4.2.6.8 and 6.1.1.4'
Cl Cl 0.1484 0.1585 'International Tables Vol C Tables 4.2.6.8 and 6.1.1.4'

loop_
_geom_angle_atom_site_label_1
_geom_angle_atom_site_label_2
_geom_angle_atom_site_label_3
_geom_angle
C14 O2 C3 115.0(3)
C8 O6 C10 109.8(2)
C9 N1 C16 120.0(2)
C9 N1 C8 119.2(2)
C16 N1 C8 119.6(2)
C6 C1 C2 122.3(3)
C6 C1 Cl1 122.3(2)
C2 C1 Cl1 115.2(2)
O1 C2 C1 123.2(3)
O1 C2 C3 119.6(3)
C1 C2 C3 117.2(3)
O2 C3 C13 105.6(2)
O2 C3 C4 110.3(2)
C13 C3 C4 107.5(3)
O2 C3 C2 110.0(3)
C13 C3 C2 107.3(3)
C4 C3 C2 115.6(3)
O4 C4 C5 124.8(3)
O4 C4 C3 118.3(3)
C5 C4 C3 116.7(3)
C9 C5 C6 120.0(3)
C9 C5 C4 118.6(3)
C6 C5 C4 121.4(3)
C1 C6 C5 122.5(3)
C1 C6 C7 122.9(3)
C5 C6 C7 114.2(3)
O5 C7 C6 105.2(2)
O5 C7 C8 111.9(2)
C6 C7 C8 112.1(2)
O6 C8 N1 107.8(2)
O6 C8 C12 106.4(2)
N1 C8 C12 112.2(2)
O6 C8 C7 108.0(2)
N1 C8 C7 109.9(2)
C12 C8 C7 112.3(2)
N1 C9 C5 125.1(3)
C11 C10 O6 108.1(3)
C10 C11 C12 107.1(3)
C11 C12 C8 103.6(3)
O3 C14 O2 122.2(4)
O3 C14 C15 126.3(4)
O2 C14 C15 111.6(3)
N1 C16 C17 114.8(2)
C22 C17 C18 117.6(3)
C22 C17 C16 123.7(3)
C18 C17 C16 118.6(3)
C17 C18 C19 121.0(3)
C20 C19 C18 120.1(4)
C21 C20 C19 119.6(4)
C20 C21 C22 120.3(4)
C17 C22 C21 121.3(3)

loop_
_geom_bond_atom_site_label_1
_geom_bond_atom_site_label_2
_geom_bond_distance
Cl1 C1 1.735(3)
O1 C2 1.208(4)
O2 C14 1.345(4)
O2 C3 1.431(4)
O3 C14 1.199(4)
O4 C4 1.222(3)
O5 C7 1.417(3)
O6 C8 1.420(3)
O6 C10 1.438(4)
N1 C9 1.314(4)
N1 C16 1.464(4)
N1 C8 1.472(4)
C1 C6 1.347(4)
C1 C2 1.453(5)
C2 C3 1.541(4)
C3 C13 1.521(4)
C3 C4 1.530(4)
C4 C5 1.439(4)
C5 C9 1.381(4)
C5 C6 1.428(4)
C6 C7 1.511(4)
C7 C8 1.529(4)
C8 C12 1.528(4)
C10 C11 1.429(5)
C11 C12 1.487(5)
C14 C15 1.492(5)
C16 C17 1.506(4)
C17 C22 1.372(4)
C17 C18 1.372(4)
C18 C19 1.386(5)
C19 C20 1.360(5)
C20 C21 1.355(5)
C21 C22 1.380(5)

loop_
_geom_torsion_atom_site_label_1
_geom_torsion_atom_site_label_2
_geom_torsion_atom_site_label_3
_geom_torsion_atom_site_label_4
_geom_torsion
C6 C1 C2 O1 171.6(3)
Cl1 C1 C2 O1 -4.5(5)
C6 C1 C2 C3 -11.8(4)
Cl1 C1 C2 C3 172.1(2)
C14 O2 C3 C13 179.2(3)
C14 O2 C3 C4 63.4(3)
C14 O2 C3 C2 -65.3(3)
O1 C2 C3 O2 -36.7(4)
C1 C2 C3 O2 146.6(3)
O1 C2 C3 C13 77.7(4)
C1 C2 C3 C13 -99.0(3)
O1 C2 C3 C4 -162.4(3)
C1 C2 C3 C4 20.9(4)
O2 C3 C4 O4 36.4(4)
C13 C3 C4 O4 -78.2(4)
C2 C3 C4 O4 162.0(3)
O2 C3 C4 C5 -148.8(2)
C13 C3 C4 C5 96.5(3)
C2 C3 C4 C5 -23.2(4)
O4 C4 C5 C9 10.7(5)
C3 C4 C5 C9 -163.7(3)
O4 C4 C5 C6 -168.8(3)
C3 C4 C5 C6 16.8(4)
C2 C1 C6 C5 4.3(5)
Cl1 C1 C6 C5 -179.9(2)
C2 C1 C6 C7 -168.4(3)
Cl1 C1 C6 C7 7.4(4)
C9 C5 C6 C1 173.5(3)
C4 C5 C6 C1 -7.0(4)
C9 C5 C6 C7 -13.2(4)
C4 C5 C6 C7 166.3(3)
C1 C6 C7 O5 92.1(3)
C5 C6 C7 O5 -81.2(3)
C1 C6 C7 C8 -146.0(3)
C5 C6 C7 C8 40.7(3)
C10 O6 C8 N1 126.8(3)
C10 O6 C8 C12 6.3(3)
C10 O6 C8 C7 -114.5(3)
C9 N1 C8 O6 152.2(2)
C16 N1 C8 O6 -40.0(3)
C9 N1 C8 C12 -91.0(3)
C16 N1 C8 C12 76.8(3)
C9 N1 C8 C7 34.7(3)
C16 N1 C8 C7 -157.5(2)
O5 C7 C8 O6 -49.9(3)
C6 C7 C8 O6 -167.8(2)
O5 C7 C8 N1 67.4(3)
C6 C7 C8 N1 -50.4(3)
O5 C7 C8 C12 -166.9(2)
C6 C7 C8 C12 75.3(3)
C16 N1 C9 C5 -175.0(3)
C8 N1 C9 C5 -7.2(4)
C6 C5 C9 N1 -4.9(4)
C4 C5 C9 N1 175.6(3)
C8 O6 C10 C11 8.3(4)
O6 C10 C11 C12 -19.8(5)
C10 C11 C12 C8 22.8(5)
O6 C8 C12 C11 -17.7(4)
N1 C8 C12 C11 -135.3(3)
C7 C8 C12 C11 100.3(3)
C3 O2 C14 O3 3.3(5)
C3 O2 C14 C15 -176.6(3)
C9 N1 C16 C17 -91.3(3)
C8 N1 C16 C17 101.1(3)
N1 C16 C17 C22 3.9(4)
N1 C16 C17 C18 -179.3(3)
C22 C17 C18 C19 -2.0(5)
C16 C17 C18 C19 -179.0(3)
C17 C18 C19 C20 1.7(6)
C18 C19 C20 C21 0.0(6)
C19 C20 C21 C22 -1.3(6)
C18 C17 C22 C21 0.7(5)
C16 C17 C22 C21 177.6(3)
C20 C21 C22 C17 1.0(6)
